data_7028675
loop_
_publ_author_name
'Fu, Hong-Ru'
'Wang, Fei'
'Zhang, Jian'

_publ_section_title
;
 The photoluminescence and gas sorption properties of three Cd(ii) MOFs
 based on 1,3,5-benzenetribenzoate with -NH2 or -OH groups.
;
_journal_issue 12
_journal_name_full 'Dalton transactions (Cambridge, England : 2003)'
_journal_page_first 4668
_journal_page_last 4673
_journal_paper_doi 10.1039/c3dt52940a
_journal_volume 43
_journal_year 2014
_chemical_formula_moiety 'C64 H28 Cd2 N2 O14'
_chemical_formula_sum 'C64 H28 Cd2 N2 O14'
_chemical_formula_weight 1273.71
_chemical_name_systematic
; 
 ? 
;
_space_group_IT_number 14
_symmetry_cell_setting monoclinic
_symmetry_space_group_name_Hall '-P 2ybc'
_symmetry_space_group_name_H-M 'P 1 21/c 1'
_atom_sites_solution_hydrogens geom
_atom_sites_solution_primary direct
_atom_sites_solution_secondary difmap
_audit_creation_method SHELXL-97
_cell_angle_alpha 90.00
_cell_angle_beta 99.179(4)
_cell_angle_gamma 90.00
_cell_formula_units_Z 4
_cell_length_a 17.0229(8)
_cell_length_b 29.8118(10)
_cell_length_c 16.1301(6)
_cell_measurement_reflns_used 8169
_cell_measurement_temperature 293(2)
_cell_measurement_theta_max 28.4057
_cell_measurement_theta_min 2.3781
_cell_volume 8080.9(6)
_computing_cell_refinement 'Bruker FRAMBO'
_computing_data_collection 'Bruker FRAMBO'
_computing_data_reduction 'Bruker SAINT'
_computing_molecular_graphics 'Bruker SHELXTL'
_computing_publication_material 'Bruker SHELXTL'
_computing_structure_refinement 'SHELXL-97 (Sheldrick, 1997)'
_computing_structure_solution 'SHELXS-97 (Sheldrick, 1990)'
_diffrn_ambient_temperature 293(2)
_diffrn_detector_area_resol_mean 16.2083
_diffrn_measured_fraction_theta_full 0.978
_diffrn_measured_fraction_theta_max 0.978
_diffrn_measurement_device_type 'Xcalibur, Eos'
_diffrn_measurement_method '\w scans'
_diffrn_radiation_monochromator graphite
_diffrn_radiation_source 'fine-focus sealed tube'
_diffrn_radiation_type MoK\a
_diffrn_radiation_wavelength 0.71073
_diffrn_reflns_av_R_equivalents 0.0393
_diffrn_reflns_av_sigmaI/netI 0.0647
_diffrn_reflns_limit_h_max 20
_diffrn_reflns_limit_h_min -20
_diffrn_reflns_limit_k_max 26
_diffrn_reflns_limit_k_min -35
_diffrn_reflns_limit_l_max 19
_diffrn_reflns_limit_l_min -15
_diffrn_reflns_number 31346
_diffrn_reflns_theta_full 25.00
_diffrn_reflns_theta_max 25.00
_diffrn_reflns_theta_min 2.38
_diffrn_standards_decay_% none
_diffrn_standards_interval_count none
_diffrn_standards_interval_time none
_diffrn_standards_number none
_exptl_absorpt_coefficient_mu 0.575
_exptl_absorpt_correction_T_max 0.944
_exptl_absorpt_correction_T_min 0.933
_exptl_absorpt_correction_type multi-scan
_exptl_crystal_colour COLOURLESS
_exptl_crystal_density_diffrn 1.047
_exptl_crystal_density_method 'not measured'
_exptl_crystal_description BLOCK
_exptl_crystal_F_000 2536.0
_exptl_crystal_size_max 0.20
_exptl_crystal_size_mid 0.10
_exptl_crystal_size_min 0.10
_refine_diff_density_max 1.834
_refine_diff_density_min -1.069
_refine_diff_density_rms 0.104
_refine_ls_extinction_method none
_refine_ls_goodness_of_fit_ref 1.059
_refine_ls_hydrogen_treatment constr
_refine_ls_matrix_type full
_refine_ls_number_parameters 739
_refine_ls_number_reflns 13933
_refine_ls_number_restraints 0
_refine_ls_restrained_S_all 1.059
_refine_ls_R_factor_all 0.0984
_refine_ls_R_factor_gt 0.0677
_refine_ls_shift/su_max 0.018
_refine_ls_shift/su_mean 0.002
_refine_ls_structure_factor_coef Fsqd
_refine_ls_weighting_details 'calc w=1/[\s^2^(Fo^2^)+(0.1142P)^2^+0.0000P] where P=(Fo^2^+2Fc^2^)/3'
_refine_ls_weighting_scheme calc
_refine_ls_wR_factor_gt 0.1870
_refine_ls_wR_factor_ref 0.2037
_reflns_number_gt 9337
_reflns_number_total 14244
_reflns_threshold_expression >2sigma(I)
_cod_data_source_file c3dt52940a.txt
_cod_data_source_block 2
_cod_depositor_comments
;
The following automatic conversions were performed:

'_symmetry_cell_setting' value 'MONOCLINIC' changed to 'monoclinic'
according to
/usr/data/users/saulius/automatic-downloads/current/RSC/lib/dictionaries/cif_core.dic
dictionary named 'cif_core.dic' version 2.4.2 from
2011-04-26.

'_refine_ls_hydrogen_treatment' value 'CONSTR' changed
to 'constr' according to
/usr/data/users/saulius/automatic-downloads/current/RSC/lib/dictionaries/cif_core.dic
dictionary named 'cif_core.dic' version 2.4.2 from 2011-04-26.

Automatic conversion script
Id: cif_fix_values 2281 2013-09-26 08:29:07Z andrius 
;
_cod_original_sg_symbol_H-M P2(1)/C
_cod_database_code 7028675

loop_
_symmetry_equiv_pos_as_xyz
'x, y, z'
'-x, y+1/2, -z+1/2'
'-x, -y, -z'
'x, -y-1/2, z-1/2'

loop_
_atom_site_label
_atom_site_type_symbol
_atom_site_fract_x
_atom_site_fract_y
_atom_site_fract_z
_atom_site_U_iso_or_equiv
_atom_site_adp_type
_atom_site_occupancy
_atom_site_symmetry_multiplicity
_atom_site_calc_flag
_atom_site_refinement_flags
Cd1 Cd 0.40365(3) 0.720989(13) 0.47796(3) 0.04537(16) Uani 1 1 d .
Cd2 Cd 0.14299(3) 1.210588(14) -0.01303(3) 0.04519(15) Uani 1 1 d .
C1 C 0.3044(7) 0.6653(4) 0.3679(6) 0.101(3) Uani 1 1 d .
C2 C 0.2614(6) 0.6391(2) 0.2946(5) 0.085(2) Uani 1 1 d .
C3 C 0.1887(6) 0.6448(4) 0.2605(8) 0.168(6) Uani 1 1 d .
C4 C 0.1526(6) 0.6227(4) 0.1884(7) 0.139(5) Uani 1 1 d .
C5 C 0.1911(4) 0.5925(2) 0.1516(4) 0.0576(16) Uani 1 1 d .
C6 C 0.2730(5) 0.5814(3) 0.1876(6) 0.104(3) Uani 1 1 d .
C7 C 0.3104(6) 0.6040(4) 0.2596(6) 0.125(4) Uani 1 1 d .
C8 C 0.1306(4) 0.3006(2) 0.0179(4) 0.0506(15) Uani 1 1 d .
C9 C 0.1278(4) 0.3502(2) 0.0196(4) 0.0556(16) Uani 1 1 d .
C10 C 0.1860(4) 0.37536(18) 0.0666(4) 0.0517(15) Uani 1 1 d .
H10 H 0.2268 0.3608 0.1017 0.062 Uiso 1 1 calc R
C11 C 0.1860(3) 0.42088(18) 0.0633(4) 0.0505(14) Uani 1 1 d .
H11 H 0.2274 0.4366 0.0953 0.061 Uiso 1 1 calc R
C12 C 0.1255(3) 0.44479(18) 0.0132(4) 0.0457(13) Uani 1 1 d .
C13 C 0.0645(3) 0.41918(19) -0.0327(4) 0.0517(15) Uani 1 1 d .
H13A H 0.0227 0.4337 -0.0664 0.062 Uiso 1 1 calc R
C14 C 0.0651(3) 0.37341(19) -0.0291(4) 0.0550(16) Uani 1 1 d .
H14 H 0.0232 0.3574 -0.0595 0.066 Uiso 1 1 calc R
C15 C -0.0488(6) 0.6534(3) -0.3754(5) 0.081(2) Uani 1 1 d .
C16 C -0.0067(5) 0.6288(2) -0.3013(5) 0.071(2) Uani 1 1 d .
C17 C -0.0493(5) 0.5961(3) -0.2606(5) 0.095(3) Uani 1 1 d .
H17 H -0.1015 0.5891 -0.2834 0.114 Uiso 1 1 calc R
C18 C -0.0147(4) 0.5752(3) -0.1894(5) 0.085(2) Uani 1 1 d .
H18 H -0.0427 0.5533 -0.1652 0.102 Uiso 1 1 calc R
C19 C 0.0629(4) 0.58637(19) -0.1521(4) 0.0548(15) Uani 1 1 d .
C20 C 0.1010(5) 0.6169(3) -0.1909(6) 0.108(3) Uani 1 1 d .
H20 H 0.1526 0.6249 -0.1675 0.129 Uiso 1 1 calc R
C21 C 0.0668(6) 0.6368(3) -0.2638(6) 0.126(4) Uani 1 1 d .
H21 H 0.0970 0.6573 -0.2887 0.151 Uiso 1 1 calc R
C22 C 0.1562(3) 0.56685(18) 0.0750(4) 0.0463(14) Uani 1 1 d .
C23 C 0.1556(3) 0.51935(18) 0.0790(4) 0.0493(14) Uani 1 1 d .
C24 C 0.1258(3) 0.49387(18) 0.0084(4) 0.0445(13) Uani 1 1 d .
C25 C 0.0962(3) 0.51603(18) -0.0646(4) 0.0505(14) Uani 1 1 d .
C26 C 0.0969(3) 0.56372(18) -0.0706(4) 0.0485(14) Uani 1 1 d .
C27 C 0.1276(3) 0.58852(19) 0.0006(4) 0.0489(14) Uani 1 1 d .
C28 C 0.3953(4) 0.8108(2) 0.5106(4) 0.0507(14) Uani 1 1 d .
C29 C 0.3884(3) 0.86077(18) 0.5140(3) 0.0449(14) Uani 1 1 d .
C30 C 0.4466(3) 0.88584(18) 0.5606(4) 0.0481(14) Uani 1 1 d .
H30 H 0.4893 0.8715 0.5929 0.058 Uiso 1 1 calc R
C31 C 0.4431(3) 0.93243(18) 0.5606(4) 0.0480(14) Uani 1 1 d .
H31 H 0.4838 0.9486 0.5926 0.058 Uiso 1 1 calc R
C32 C 0.3795(3) 0.95538(18) 0.5133(3) 0.0419(13) Uani 1 1 d .
C33 C 0.3190(3) 0.92908(18) 0.4678(4) 0.0499(14) Uani 1 1 d .
H33 H 0.2754 0.9431 0.4361 0.060 Uiso 1 1 calc R
C34 C 0.3229(3) 0.88318(18) 0.4691(4) 0.0470(14) Uani 1 1 d .
H34 H 0.2813 0.8666 0.4396 0.056 Uiso 1 1 calc R
C35 C 0.5349(4) 1.17631(19) 0.8809(4) 0.0498(14) Uani 1 1 d .
C36 C 0.5015(3) 1.15079(18) 0.8036(4) 0.0458(13) Uani 1 1 d .
C37 C 0.4297(5) 1.1279(3) 0.7984(5) 0.087(3) Uani 1 1 d .
H37 H 0.4025 1.1283 0.8441 0.105 Uiso 1 1 calc R
C38 C 0.3975(4) 1.1042(3) 0.7261(4) 0.080(2) Uani 1 1 d .
H38 H 0.3495 1.0890 0.7243 0.096 Uiso 1 1 calc R
C39 C 0.4358(3) 1.10316(17) 0.6583(4) 0.0457(13) Uani 1 1 d .
C40 C 0.5042(5) 1.1284(3) 0.6625(4) 0.085(2) Uani 1 1 d .
H40 H 0.5293 1.1298 0.6154 0.101 Uiso 1 1 calc R
C41 C 0.5375(4) 1.1518(2) 0.7350(4) 0.077(2) Uani 1 1 d .
H41 H 0.5842 1.1680 0.7357 0.092 Uiso 1 1 calc R
C42 C 0.2079(4) 1.16648(19) 0.1279(4) 0.0502(14) Uani 1 1 d .
C43 C 0.2424(3) 1.14294(18) 0.2061(4) 0.0468(14) Uani 1 1 d .
C44 C 0.2057(4) 1.1431(3) 0.2760(4) 0.085(3) Uani 1 1 d .
H44 H 0.1575 1.1581 0.2741 0.102 Uiso 1 1 calc R
C45 C 0.2390(4) 1.1215(3) 0.3496(4) 0.088(3) Uani 1 1 d .
H45 H 0.2126 1.1225 0.3958 0.106 Uiso 1 1 calc R
C46 C 0.3090(3) 1.09886(17) 0.3560(4) 0.0448(13) Uani 1 1 d .
C47 C 0.3478(4) 1.0994(3) 0.2869(4) 0.078(2) Uani 1 1 d .
H47 H 0.3967 1.0850 0.2898 0.094 Uiso 1 1 calc R
C48 C 0.3148(4) 1.1211(3) 0.2132(4) 0.077(2) Uani 1 1 d .
H48 H 0.3420 1.1209 0.1676 0.092 Uiso 1 1 calc R
C49 C 0.3766(3) 1.00516(17) 0.5113(3) 0.0418(13) Uani 1 1 d .
C50 C 0.3447(3) 1.02769(17) 0.4371(4) 0.0462(14) Uani 1 1 d .
C51 C 0.3429(3) 1.07476(18) 0.4353(3) 0.0438(13) Uani 1 1 d .
C52 C 0.3729(3) 1.09894(17) 0.5077(3) 0.0447(14) Uani 1 1 d .
C53 C 0.4035(3) 1.07731(17) 0.5817(3) 0.0431(13) Uani 1 1 d .
C54 C 0.4053(3) 1.03004(18) 0.5834(4) 0.0466(14) Uani 1 1 d .
C55 C 0.4437(4) 1.2465(3) -0.4054(4) 0.076(2) Uani 1 1 d .
H55 H 0.4345 1.2352 -0.4599 0.091 Uiso 1 1 calc R
C56 C 0.3854(4) 1.2401(3) -0.3552(4) 0.074(2) Uani 1 1 d .
H56 H 0.3381 1.2257 -0.3769 0.088 Uiso 1 1 calc R
C57 C 0.3975(3) 1.25500(18) -0.2739(3) 0.0461(13) Uani 1 1 d .
C58 C 0.4682(4) 1.2755(2) -0.2477(4) 0.068(2) Uani 1 1 d .
H58 H 0.4804 1.2856 -0.1926 0.081 Uiso 1 1 calc R
C59 C 0.5223(5) 1.2815(2) -0.3019(4) 0.073(2) Uani 1 1 d .
H59 H 0.5697 1.2963 -0.2821 0.088 Uiso 1 1 calc R
C60 C 0.2898(4) 1.2531(3) -0.0873(4) 0.090(3) Uani 1 1 d .
H60 H 0.2981 1.2647 -0.0330 0.108 Uiso 1 1 calc R
C61 C 0.3463(4) 1.2629(3) -0.1400(4) 0.092(3) Uani 1 1 d .
H61 H 0.3898 1.2811 -0.1203 0.111 Uiso 1 1 calc R
C62 C 0.3377(3) 1.24644(18) -0.2177(3) 0.0444(13) Uani 1 1 d .
C63 C 0.2684(6) 1.2240(3) -0.2436(5) 0.126(4) Uani 1 1 d .
H63 H 0.2557 1.2145 -0.2991 0.151 Uiso 1 1 calc R
C64 C 0.2173(6) 1.2153(3) -0.1878(6) 0.122(4) Uani 1 1 d .
H64 H 0.1721 1.1984 -0.2070 0.147 Uiso 1 1 calc R
O1 O 0.3697(5) 0.6524(3) 0.4060(4) 0.136(3) Uani 1 1 d .
O2 O 0.2836(6) 0.6986(3) 0.3869(6) 0.193(5) Uani 1 1 d .
O3 O 0.1918(3) 0.28094(13) 0.0547(3) 0.0619(12) Uani 1 1 d .
O4 O 0.0739(3) 0.27860(14) -0.0232(4) 0.0736(14) Uani 1 1 d .
O5 O -0.1153(4) 0.6422(2) -0.4080(4) 0.118(2) Uani 1 1 d .
O6 O -0.0228(5) 0.6859(2) -0.3981(5) 0.157(4) Uani 1 1 d .
O7 O 0.4577(3) 0.79240(13) 0.5419(3) 0.0607(11) Uani 1 1 d .
O8 O 0.3374(3) 0.78856(13) 0.4728(4) 0.0723(14) Uani 1 1 d .
O9 O 0.6041(3) 1.19162(15) 0.8880(3) 0.0657(12) Uani 1 1 d .
O10 O 0.4929(3) 1.18114(15) 0.9385(3) 0.0667(12) Uani 1 1 d .
O11 O 0.1365(3) 1.18021(16) 0.1200(3) 0.0692(13) Uani 1 1 d .
O12 O 0.2491(3) 1.17182(15) 0.0708(3) 0.0649(12) Uani 1 1 d .
O13 O 0.3721(4) 1.1447(2) 0.5028(4) 0.122(2) Uani 1 1 d .
O14 O 0.1285(3) 0.63538(18) -0.0041(3) 0.0931(18) Uani 1 1 d .
N1 N 0.2272(3) 1.22882(17) -0.1103(3) 0.0574(13) Uani 1 1 d .
N2 N 0.5104(3) 1.26738(17) -0.3804(3) 0.0530(12) Uani 1 1 d .

loop_
_atom_site_aniso_label
_atom_site_aniso_U_11
_atom_site_aniso_U_22
_atom_site_aniso_U_33
_atom_site_aniso_U_23
_atom_site_aniso_U_13
_atom_site_aniso_U_12
Cd1 0.0570(3) 0.0433(3) 0.0333(3) 0.00066(17) -0.0005(2) 0.00044(18)
Cd2 0.0540(3) 0.0478(3) 0.0322(3) 0.00157(17) 0.0018(2) 0.00061(18)
C1 0.131(9) 0.102(7) 0.058(6) -0.004(5) -0.019(6) -0.010(7)
C2 0.116(7) 0.067(5) 0.066(5) -0.023(4) -0.007(5) -0.024(5)
C3 0.099(7) 0.229(13) 0.151(11) -0.137(10) -0.059(7) 0.064(8)
C4 0.103(7) 0.175(10) 0.122(9) -0.093(8) -0.038(6) 0.053(7)
C5 0.060(4) 0.052(4) 0.053(4) -0.001(3) -0.012(3) -0.006(3)
C6 0.076(6) 0.145(8) 0.082(7) -0.031(6) -0.018(5) -0.011(5)
C7 0.102(7) 0.175(10) 0.094(8) -0.052(7) 0.003(6) -0.031(7)
C8 0.063(4) 0.051(4) 0.040(4) 0.000(3) 0.014(3) 0.001(3)
C9 0.056(4) 0.050(4) 0.052(4) 0.008(3) -0.020(3) 0.005(3)
C10 0.057(4) 0.048(3) 0.048(4) 0.001(3) 0.001(3) 0.005(3)
C11 0.049(3) 0.051(4) 0.048(4) -0.003(3) -0.003(3) -0.004(3)
C12 0.047(3) 0.046(3) 0.041(3) -0.002(2) -0.002(3) 0.004(3)
C13 0.039(3) 0.054(4) 0.058(4) -0.004(3) -0.004(3) 0.004(3)
C14 0.044(3) 0.052(4) 0.070(5) -0.014(3) 0.013(3) -0.006(3)
C15 0.109(7) 0.068(5) 0.055(5) -0.004(4) -0.024(5) 0.021(5)
C16 0.087(5) 0.057(4) 0.060(5) 0.000(3) -0.016(4) 0.011(4)
C17 0.066(5) 0.151(8) 0.059(5) 0.018(5) -0.015(4) -0.001(5)
C18 0.062(5) 0.120(7) 0.066(5) 0.029(4) -0.012(4) -0.006(4)
C19 0.054(4) 0.053(4) 0.052(4) -0.002(3) -0.009(3) 0.005(3)
C20 0.071(5) 0.121(7) 0.117(8) 0.069(6) -0.032(5) -0.029(5)
C21 0.124(8) 0.125(8) 0.112(9) 0.067(7) -0.033(7) -0.045(6)
C22 0.042(3) 0.044(3) 0.050(4) -0.010(3) -0.002(3) -0.003(2)
C23 0.037(3) 0.050(3) 0.057(4) -0.001(3) -0.003(3) 0.003(3)
C24 0.041(3) 0.041(3) 0.048(4) 0.002(3) -0.002(3) 0.002(2)
C25 0.047(3) 0.049(3) 0.054(4) 0.001(3) 0.002(3) 0.001(3)
C26 0.046(3) 0.044(3) 0.053(4) 0.001(3) -0.001(3) -0.003(3)
C27 0.046(3) 0.041(3) 0.054(4) 0.000(3) -0.007(3) -0.004(2)
C28 0.059(4) 0.047(3) 0.047(4) 0.005(3) 0.008(3) 0.008(3)
C29 0.047(3) 0.045(3) 0.043(4) 0.004(2) 0.004(3) 0.000(3)
C30 0.048(3) 0.047(3) 0.045(4) 0.004(3) -0.005(3) 0.006(3)
C31 0.046(3) 0.043(3) 0.050(4) 0.002(3) -0.007(3) -0.001(3)
C32 0.039(3) 0.046(3) 0.040(3) 0.001(2) 0.004(3) 0.002(2)
C33 0.049(3) 0.049(3) 0.048(4) 0.001(3) -0.004(3) 0.002(3)
C34 0.037(3) 0.045(3) 0.056(4) -0.001(3) -0.002(3) 0.005(2)
C35 0.061(4) 0.051(3) 0.037(4) -0.002(3) 0.006(3) 0.000(3)
C36 0.050(3) 0.049(3) 0.038(3) -0.007(2) 0.007(3) 0.000(3)
C37 0.095(6) 0.120(7) 0.051(5) -0.028(4) 0.025(4) -0.038(5)
C38 0.073(5) 0.113(6) 0.055(5) -0.020(4) 0.015(4) -0.037(4)
C39 0.051(3) 0.038(3) 0.045(4) 0.000(2) -0.001(3) 0.002(3)
C40 0.095(6) 0.123(7) 0.038(4) -0.022(4) 0.017(4) -0.038(5)
C41 0.088(5) 0.092(5) 0.054(5) -0.027(4) 0.019(4) -0.045(4)
C42 0.062(4) 0.050(3) 0.036(3) 0.000(3) 0.001(3) -0.008(3)
C43 0.050(3) 0.053(3) 0.038(3) 0.008(3) 0.006(3) 0.001(3)
C44 0.080(5) 0.126(7) 0.056(5) 0.038(4) 0.029(4) 0.046(5)
C45 0.084(5) 0.134(7) 0.054(5) 0.044(4) 0.034(4) 0.058(5)
C46 0.055(3) 0.035(3) 0.042(3) 0.004(2) -0.003(3) 0.002(2)
C47 0.069(5) 0.119(6) 0.045(4) 0.009(4) 0.008(4) 0.039(4)
C48 0.083(5) 0.111(6) 0.038(4) 0.012(4) 0.015(4) 0.029(4)
C49 0.045(3) 0.040(3) 0.041(3) 0.002(2) 0.008(3) -0.001(2)
C50 0.049(3) 0.043(3) 0.046(4) -0.002(3) 0.008(3) 0.003(3)
C51 0.048(3) 0.049(3) 0.032(3) 0.000(2) -0.001(3) 0.003(3)
C52 0.056(3) 0.033(3) 0.044(4) -0.001(2) 0.003(3) 0.004(2)
C53 0.052(3) 0.046(3) 0.029(3) 0.000(2) -0.001(3) 0.006(3)
C54 0.053(3) 0.046(3) 0.042(3) 0.002(3) 0.011(3) 0.001(3)
C55 0.062(4) 0.129(7) 0.038(4) -0.025(4) 0.012(3) -0.016(4)
C56 0.061(4) 0.121(6) 0.036(4) -0.018(4) 0.003(3) -0.026(4)
C57 0.056(3) 0.049(3) 0.032(3) 0.004(2) 0.002(3) 0.009(3)
C58 0.088(5) 0.085(5) 0.032(4) -0.017(3) 0.014(4) -0.034(4)
C59 0.088(5) 0.084(5) 0.052(5) -0.022(3) 0.023(4) -0.037(4)
C60 0.074(5) 0.164(8) 0.031(4) -0.033(4) 0.008(4) -0.047(5)
C61 0.077(5) 0.161(8) 0.042(4) -0.035(5) 0.019(4) -0.048(5)
C62 0.051(3) 0.051(3) 0.030(3) 0.004(2) 0.002(3) 0.000(3)
C63 0.134(8) 0.194(10) 0.060(6) -0.060(6) 0.048(6) -0.101(7)
C64 0.121(8) 0.176(9) 0.081(7) -0.060(6) 0.051(6) -0.101(7)
O1 0.154(7) 0.165(7) 0.083(5) -0.023(5) 0.002(5) -0.054(6)
O2 0.238(11) 0.125(6) 0.180(9) -0.096(7) -0.077(7) 0.026(7)
O3 0.077(3) 0.054(3) 0.050(3) 0.0017(19) -0.004(2) 0.017(2)
O4 0.064(3) 0.052(3) 0.096(4) -0.004(2) -0.015(3) -0.001(2)
O5 0.113(5) 0.163(6) 0.069(4) 0.028(4) -0.009(4) 0.048(4)
O6 0.210(9) 0.106(5) 0.123(7) 0.055(5) -0.068(6) -0.033(6)
O7 0.068(3) 0.051(2) 0.057(3) -0.003(2) -0.009(2) 0.015(2)
O8 0.062(3) 0.044(2) 0.103(4) -0.007(2) -0.010(3) -0.002(2)
O9 0.067(3) 0.076(3) 0.051(3) -0.018(2) -0.002(2) -0.004(2)
O10 0.075(3) 0.081(3) 0.043(3) -0.022(2) 0.004(2) -0.008(2)
O11 0.065(3) 0.091(3) 0.050(3) 0.023(2) 0.004(2) 0.010(2)
O12 0.064(3) 0.087(3) 0.042(3) 0.017(2) 0.006(2) 0.008(2)
O13 0.145(6) 0.094(5) 0.114(6) -0.001(4) -0.016(5) 0.008(4)
O14 0.105(4) 0.069(3) 0.100(5) 0.000(3) 0.001(4) 0.004(3)
N1 0.068(4) 0.069(3) 0.037(3) -0.003(2) 0.015(3) -0.010(3)
N2 0.059(3) 0.066(3) 0.028(3) 0.005(2) -0.009(2) 0.002(3)

loop_
_atom_type_symbol
_atom_type_description
_atom_type_scat_dispersion_real
_atom_type_scat_dispersion_imag
_atom_type_scat_source
C C 0.0033 0.0016 'International Tables Vol C Tables 4.2.6.8 and 6.1.1.4'
H H 0.0000 0.0000 'International Tables Vol C Tables 4.2.6.8 and 6.1.1.4'
N N 0.0061 0.0033 'International Tables Vol C Tables 4.2.6.8 and 6.1.1.4'
O O 0.0106 0.0060 'International Tables Vol C Tables 4.2.6.8 and 6.1.1.4'
Cd Cd -0.8075 1.2024 'International Tables Vol C Tables 4.2.6.8 and 6.1.1.4'

loop_
_geom_angle_atom_site_label_1
_geom_angle_atom_site_label_2
_geom_angle_atom_site_label_3
_geom_angle
_geom_angle_site_symmetry_1
_geom_angle_site_symmetry_3
O8 Cd1 N2 101.61(18) . 3_675
O8 Cd1 O9 105.04(19) . 2_646
N2 Cd1 O9 143.62(16) 3_675 2_646
O8 Cd1 O10 140.99(18) . 2_646
N2 Cd1 O10 88.23(16) 3_675 2_646
O9 Cd1 O10 55.58(15) 2_646 2_646
O8 Cd1 O1 130.9(3) . .
N2 Cd1 O1 85.9(2) 3_675 .
O9 Cd1 O1 94.8(2) 2_646 .
O10 Cd1 O1 87.0(2) 2_646 .
O8 Cd1 O2 81.8(2) . .
N2 Cd1 O2 101.0(3) 3_675 .
O9 Cd1 O2 106.8(3) 2_646 .
O10 Cd1 O2 133.7(2) 2_646 .
O1 Cd1 O2 49.3(3) . .
O8 Cd1 O7 53.91(15) . .
N2 Cd1 O7 85.52(17) 3_675 .
O9 Cd1 O7 90.51(16) 2_646 .
O10 Cd1 O7 90.06(15) 2_646 .
O1 Cd1 O7 171.0(2) . .
O2 Cd1 O7 135.5(2) . .
O8 Cd1 C35 125.69(19) . 2_646
N2 Cd1 C35 116.13(18) 3_675 2_646
O9 Cd1 C35 27.60(15) 2_646 2_646
O10 Cd1 C35 27.98(16) 2_646 2_646
O1 Cd1 C35 91.1(2) . 2_646
O2 Cd1 C35 123.6(3) . 2_646
O7 Cd1 C35 90.27(16) . 2_646
O8 Cd1 C28 27.31(17) . .
N2 Cd1 C28 92.36(17) 3_675 .
O9 Cd1 C28 100.10(17) 2_646 .
O10 Cd1 C28 116.06(18) 2_646 .
O1 Cd1 C28 156.9(3) . .
O2 Cd1 C28 108.9(2) . .
O7 Cd1 C28 26.69(15) . .
C35 Cd1 C28 110.22(18) 2_646 .
O4 Cd2 O11 107.59(19) 1_565 .
O4 Cd2 N1 96.10(19) 1_565 .
O11 Cd2 N1 145.25(18) . .
O4 Cd2 O12 142.23(17) 1_565 .
O11 Cd2 O12 55.59(15) . .
N1 Cd2 O12 90.17(17) . .
O4 Cd2 O5 130.0(2) 1_565 2_554
O11 Cd2 O5 97.1(2) . 2_554
N1 Cd2 O5 86.1(2) . 2_554
O12 Cd2 O5 87.5(2) . 2_554
O4 Cd2 O6 81.6(2) 1_565 2_554
O11 Cd2 O6 105.4(3) . 2_554
N1 Cd2 O6 102.9(3) . 2_554
O12 Cd2 O6 133.2(2) . 2_554
O5 Cd2 O6 49.7(2) 2_554 2_554
O4 Cd2 O3 54.51(16) 1_565 1_565
O11 Cd2 O3 89.13(16) . 1_565
N1 Cd2 O3 84.26(17) . 1_565
O12 Cd2 O3 89.40(15) . 1_565
O5 Cd2 O3 169.8(2) 2_554 1_565
O6 Cd2 O3 136.1(2) 2_554 1_565
O4 Cd2 C42 127.91(19) 1_565 .
O11 Cd2 C42 27.98(16) . .
N1 Cd2 C42 117.54(19) . .
O12 Cd2 C42 27.61(16) . .
O5 Cd2 C42 93.0(2) 2_554 .
O6 Cd2 C42 123.0(2) 2_554 .
O3 Cd2 C42 88.70(16) 1_565 .
O4 Cd2 C8 27.35(17) 1_565 1_565
O11 Cd2 C8 101.22(17) . 1_565
N1 Cd2 C8 88.18(17) . 1_565
O12 Cd2 C8 116.46(18) . 1_565
O5 Cd2 C8 155.4(2) 2_554 1_565
O6 Cd2 C8 108.8(2) 2_554 1_565
O3 Cd2 C8 27.31(16) 1_565 1_565
C42 Cd2 C8 110.82(18) . 1_565
O2 C1 O1 116.1(10) . .
O2 C1 C2 122.9(11) . .
O1 C1 C2 120.7(10) . .
C3 C2 C7 119.1(7) . .
C3 C2 C1 125.6(9) . .
C7 C2 C1 115.3(9) . .
C2 C3 C4 124.3(9) . .
C5 C4 C3 121.2(8) . .
C4 C5 C6 119.4(7) . .
C4 C5 C22 124.4(6) . .
C6 C5 C22 116.1(6) . .
C7 C6 C5 119.8(8) . .
C6 C7 C2 116.1(9) . .
O3 C8 O4 120.8(5) . .
O3 C8 C9 118.9(6) . .
O4 C8 C9 120.2(6) . .
O3 C8 Cd2 63.2(3) . 1_545
O4 C8 Cd2 58.1(3) . 1_545
C9 C8 Cd2 169.8(4) . 1_545
C10 C9 C14 117.3(5) . .
C10 C9 C8 122.3(5) . .
C14 C9 C8 120.4(5) . .
C11 C10 C9 122.0(5) . .
C11 C10 H10 119.0 . .
C9 C10 H10 119.0 . .
C10 C11 C12 121.8(5) . .
C10 C11 H11 119.1 . .
C12 C11 H11 119.1 . .
C11 C12 C13 116.3(5) . .
C11 C12 C24 122.0(5) . .
C13 C12 C24 121.7(5) . .
C14 C13 C12 121.5(5) . .
C14 C13 H13A 119.3 . .
C12 C13 H13A 119.3 . .
C13 C14 C9 121.1(5) . .
C13 C14 H14 119.5 . .
C9 C14 H14 119.5 . .
O6 C15 O5 118.3(8) . .
O6 C15 C16 120.8(9) . .
O5 C15 C16 120.5(9) . .
C21 C16 C17 115.1(7) . .
C21 C16 C15 125.3(8) . .
C17 C16 C15 119.4(7) . .
C18 C17 C16 121.1(7) . .
C18 C17 H17 119.4 . .
C16 C17 H17 119.4 . .
C17 C18 C19 120.5(7) . .
C17 C18 H18 119.7 . .
C19 C18 H18 119.7 . .
C20 C19 C18 117.1(6) . .
C20 C19 C26 124.7(6) . .
C18 C19 C26 118.2(6) . .
C19 C20 C21 122.2(8) . .
C19 C20 H20 118.9 . .
C21 C20 H20 118.9 . .
C16 C21 C20 123.9(8) . .
C16 C21 H21 118.0 . .
C20 C21 H21 118.0 . .
C27 C22 C23 120.1(5) . .
C27 C22 C5 121.1(5) . .
C23 C22 C5 118.7(5) . .
C24 C23 C22 120.8(5) . .
C25 C24 C23 118.3(5) . .
C25 C24 C12 121.4(5) . .
C23 C24 C12 120.3(5) . .
C24 C25 C26 122.1(5) . .
C27 C26 C25 118.6(5) . .
C27 C26 C19 121.4(5) . .
C25 C26 C19 120.0(5) . .
C22 C27 C26 120.1(5) . .
C22 C27 O14 120.6(5) . .
C26 C27 O14 119.4(5) . .
O7 C28 O8 121.3(5) . .
O7 C28 C29 119.8(6) . .
O8 C28 C29 118.8(5) . .
O7 C28 Cd1 64.8(3) . .
O8 C28 Cd1 56.8(3) . .
C29 C28 Cd1 171.2(4) . .
C30 C29 C34 118.1(5) . .
C30 C29 C28 120.7(5) . .
C34 C29 C28 121.1(5) . .
C29 C30 C31 121.3(5) . .
C29 C30 H30 119.3 . .
C31 C30 H30 119.3 . .
C30 C31 C32 121.1(5) . .
C30 C31 H31 119.4 . .
C32 C31 H31 119.4 . .
C31 C32 C33 116.8(5) . .
C31 C32 C49 121.4(5) . .
C33 C32 C49 121.8(5) . .
C34 C33 C32 121.2(5) . .
C34 C33 H33 119.4 . .
C32 C33 H33 119.4 . .
C33 C34 C29 121.2(5) . .
C33 C34 H34 119.4 . .
C29 C34 H34 119.4 . .
O9 C35 O10 121.6(6) . .
O9 C35 C36 119.3(5) . .
O10 C35 C36 119.0(5) . .
O9 C35 Cd1 60.7(3) . 2_656
O10 C35 Cd1 60.9(3) . 2_656
C36 C35 Cd1 178.9(4) . 2_656
C41 C36 C37 118.1(6) . .
C41 C36 C35 120.8(5) . .
C37 C36 C35 121.0(5) . .
C36 C37 C38 121.5(6) . .
C36 C37 H37 119.3 . .
C38 C37 H37 119.3 . .
C39 C38 C37 120.5(6) . .
C39 C38 H38 119.8 . .
C37 C38 H38 119.8 . .
C38 C39 C40 117.3(6) . .
C38 C39 C53 121.2(5) . .
C40 C39 C53 121.4(5) . .
C39 C40 C41 122.5(6) . .
C39 C40 H40 118.7 . .
C41 C40 H40 118.7 . .
C36 C41 C40 119.9(6) . .
C36 C41 H41 120.1 . .
C40 C41 H41 120.1 . .
O12 C42 O11 121.6(6) . .
O12 C42 C43 119.6(6) . .
O11 C42 C43 118.8(5) . .
O12 C42 Cd2 61.5(3) . .
O11 C42 Cd2 60.2(3) . .
C43 C42 Cd2 178.7(5) . .
C44 C43 C48 116.8(6) . .
C44 C43 C42 121.8(6) . .
C48 C43 C42 121.4(5) . .
C43 C44 C45 121.4(6) . .
C43 C44 H44 119.3 . .
C45 C44 H44 119.3 . .
C46 C45 C44 122.0(6) . .
C46 C45 H45 119.0 . .
C44 C45 H45 119.0 . .
C45 C46 C47 117.3(6) . .
C45 C46 C51 121.1(5) . .
C47 C46 C51 121.5(5) . .
C46 C47 C48 120.9(6) . .
C46 C47 H47 119.6 . .
C48 C47 H47 119.6 . .
C43 C48 C47 121.6(6) . .
C43 C48 H48 119.2 . .
C47 C48 H48 119.2 . .
C54 C49 C50 119.4(5) . .
C54 C49 C32 120.4(5) . .
C50 C49 C32 120.2(5) . .
C51 C50 C49 120.0(5) . .
C52 C51 C50 119.6(5) . .
C52 C51 C46 120.3(5) . .
C50 C51 C46 120.0(5) . .
O13 C52 C53 120.9(5) . .
O13 C52 C51 117.9(5) . .
C53 C52 C51 121.2(5) . .
C52 C53 C54 119.1(5) . .
C52 C53 C39 121.0(5) . .
C54 C53 C39 119.9(5) . .
C49 C54 C53 120.7(5) . .
N2 C55 C56 123.6(6) . .
N2 C55 H55 118.2 . .
C56 C55 H55 118.2 . .
C57 C56 C55 120.1(6) . .
C57 C56 H56 120.0 . .
C55 C56 H56 120.0 . .
C58 C57 C56 115.8(6) . .
C58 C57 C62 123.1(6) . .
C56 C57 C62 121.0(6) . .
C57 C58 C59 120.7(6) . .
C57 C58 H58 119.7 . .
C59 C58 H58 119.7 . .
N2 C59 C58 123.5(7) . .
N2 C59 H59 118.3 . .
C58 C59 H59 118.3 . .
N1 C60 C61 123.6(6) . .
N1 C60 H60 118.2 . .
C61 C60 H60 118.2 . .
C62 C61 C60 120.4(6) . .
C62 C61 H61 119.8 . .
C60 C61 H61 119.8 . .
C61 C62 C63 115.4(6) . .
C61 C62 C57 121.8(6) . .
C63 C62 C57 122.7(6) . .
C62 C63 C64 120.0(7) . .
C62 C63 H63 120.0 . .
C64 C63 H63 120.0 . .
N1 C64 C63 125.1(7) . .
N1 C64 H64 117.5 . .
C63 C64 H64 117.5 . .
C1 O1 Cd1 95.9(7) . .
C1 O2 Cd1 98.0(8) . .
C8 O3 Cd2 89.5(4) . 1_545
C8 O4 Cd2 94.5(4) . 1_545
C15 O5 Cd2 94.9(6) . 2_544
C15 O6 Cd2 96.4(6) . 2_544
C28 O7 Cd1 88.5(4) . .
C28 O8 Cd1 95.8(4) . .
C35 O9 Cd1 91.7(4) . 2_656
C35 O10 Cd1 91.1(4) . 2_656
C42 O11 Cd2 91.8(4) . .
C42 O12 Cd2 90.9(4) . .
C60 N1 C64 115.1(6) . .
C60 N1 Cd2 120.0(4) . .
C64 N1 Cd2 124.9(5) . .
C55 N2 C59 116.3(6) . .
C55 N2 Cd1 118.1(4) . 3_675
C59 N2 Cd1 125.6(4) . 3_675

loop_
_geom_bond_atom_site_label_1
_geom_bond_atom_site_label_2
_geom_bond_distance
_geom_bond_site_symmetry_2
Cd1 O8 2.304(4) .
Cd1 N2 2.339(5) 3_675
Cd1 O9 2.355(4) 2_646
Cd1 O10 2.360(4) 2_646
Cd1 O1 2.377(7) .
Cd1 O2 2.412(8) .
Cd1 O7 2.478(4) .
Cd1 C35 2.700(6) 2_646
Cd1 C28 2.737(6) .
Cd2 O4 2.337(4) 1_565
Cd2 O11 2.348(4) .
Cd2 N1 2.352(5) .
Cd2 O12 2.377(4) .
Cd2 O5 2.410(6) 2_554
Cd2 O6 2.418(7) 2_554
Cd2 O3 2.448(4) 1_565
Cd2 C42 2.705(6) .
Cd2 C8 2.744(6) 1_565
C1 O2 1.111(11) .
C1 O1 1.243(11) .
C1 C2 1.508(11) .
C2 C3 1.282(11) .
C2 C7 1.503(12) .
C3 C4 1.392(11) .
C4 C5 1.309(10) .
C5 C6 1.461(10) .
C5 C22 1.494(8) .
C6 C7 1.404(11) .
C8 O3 1.259(7) .
C8 O4 1.264(7) .
C8 C9 1.480(8) .
C8 Cd2 2.744(6) 1_545
C9 C10 1.371(8) .
C9 C14 1.403(8) .
C10 C11 1.358(7) .
C10 H10 0.9300 .
C11 C12 1.399(7) .
C11 H11 0.9300 .
C12 C13 1.401(7) .
C12 C24 1.465(7) .
C13 C14 1.366(8) .
C13 H13A 0.9300 .
C14 H14 0.9300 .
C15 O6 1.149(10) .
C15 O5 1.217(10) .
C15 C16 1.487(10) .
C16 C21 1.322(10) .
C16 C17 1.435(11) .
C17 C18 1.354(9) .
C17 H17 0.9300 .
C18 C19 1.403(9) .
C18 H18 0.9300 .
C19 C20 1.330(9) .
C19 C26 1.508(8) .
C20 C21 1.362(10) .
C20 H20 0.9300 .
C21 H21 0.9300 .
C22 C27 1.382(8) .
C22 C23 1.418(7) .
C23 C24 1.395(8) .
C24 C25 1.374(8) .
C25 C26 1.425(7) .
C26 C27 1.395(8) .
C27 O14 1.399(7) .
C28 O7 1.230(7) .
C28 O8 1.262(8) .
C28 C29 1.495(8) .
C29 C30 1.366(8) .
C29 C34 1.399(7) .
C30 C31 1.390(7) .
C30 H30 0.9300 .
C31 C32 1.400(7) .
C31 H31 0.9300 .
C32 C33 1.406(7) .
C32 C49 1.485(7) .
C33 C34 1.370(7) .
C33 H33 0.9300 .
C34 H34 0.9300 .
C35 O9 1.251(7) .
C35 O10 1.267(7) .
C35 C36 1.494(8) .
C35 Cd1 2.700(6) 2_656
C36 C41 1.348(8) .
C36 C37 1.391(9) .
C37 C38 1.399(9) .
C37 H37 0.9300 .
C38 C39 1.359(9) .
C38 H38 0.9300 .
C39 C40 1.379(9) .
C39 C53 1.485(7) .
C40 C41 1.401(9) .
C40 H40 0.9300 .
C41 H41 0.9300 .
C42 O12 1.254(7) .
C42 O11 1.270(7) .
C42 C43 1.481(8) .
C43 C44 1.374(8) .
C43 C48 1.382(9) .
C44 C45 1.389(9) .
C44 H44 0.9300 .
C45 C46 1.358(8) .
C45 H45 0.9300 .
C46 C47 1.384(9) .
C46 C51 1.500(7) .
C47 C48 1.391(9) .
C47 H47 0.9300 .
C48 H48 0.9300 .
C49 C54 1.400(7) .
C49 C50 1.404(7) .
C50 C51 1.404(7) .
C51 C52 1.397(7) .
C52 O13 1.368(8) .
C52 C53 1.384(7) .
C53 C54 1.410(7) .
C55 N2 1.301(8) .
C55 C56 1.391(9) .
C55 H55 0.9300 .
C56 C57 1.368(8) .
C56 H56 0.9300 .
C57 C58 1.356(8) .
C57 C62 1.489(8) .
C58 C59 1.379(9) .
C58 H58 0.9300 .
C59 N2 1.319(8) .
C59 H59 0.9300 .
C60 N1 1.293(8) .
C60 C61 1.413(9) .
C60 H60 0.9300 .
C61 C62 1.333(8) .
C61 H61 0.9300 .
C62 C63 1.364(9) .
C63 C64 1.372(11) .
C63 H63 0.9300 .
C64 N1 1.299(9) .
C64 H64 0.9300 .
O3 Cd2 2.448(4) 1_545
O4 Cd2 2.337(4) 1_545
O5 Cd2 2.410(6) 2_544
O6 Cd2 2.418(7) 2_544
O9 Cd1 2.355(4) 2_656
O10 Cd1 2.360(4) 2_656
N2 Cd1 2.339(5) 3_675
